data_7033185
loop_
_publ_author_name
'Patel, Jully'
'Majee, Karunamay'
'Ahma Combining Dot Below D, Ejaz'
'Tanaka, Koji'
'Padhi, Sumanta Kumar'

_publ_section_title
;
 [Ru(V)(NCN-Me)(bpy)([double bond, length as m-dash]O)](3+) Mediates
 efficient C-H bond oxidation from NADH analogs in aqueous media rather
 than water oxidation.
;
_journal_issue 3
_journal_name_full 'Dalton transactions (Cambridge, England : 2003)'
_journal_page_first 920
_journal_page_last 923
_journal_paper_doi 10.1039/c4dt02827a
_journal_volume 44
_journal_year 2015
_chemical_formula_sum 'C52 H46 F18 N10 O19 P3 Ru2'
_chemical_formula_weight 1752.04
_chemical_name_systematic
; 
 ? 
;
_space_group_crystal_system monoclinic
_space_group_IT_number 15
_space_group_name_Hall '-C 2yc'
_space_group_name_H-M_alt 'C 1 2/c 1'
_symmetry_space_group_name_Hall '-C 2yc'
_symmetry_space_group_name_H-M 'C 1 2/c 1'
_atom_sites_solution_hydrogens geom
_atom_sites_solution_primary direct
_atom_sites_solution_secondary difmap
_audit_creation_method SHELXL-97
_audit_update_record
;
2014-11-13 deposited with the CCDC.
2014-11-20 downloaded from the CCDC.
;
_cell_angle_alpha 90.00
_cell_angle_beta 108.5850(10)
_cell_angle_gamma 90.00
_cell_formula_units_Z 4
_cell_length_a 33.8194(6)
_cell_length_b 14.7155(2)
_cell_length_c 15.5146(3)
_cell_measurement_reflns_used 7037
_cell_measurement_temperature 293(2)
_cell_measurement_theta_max 28.33
_cell_measurement_theta_min 1.5
_cell_volume 7318.5(2)
_computing_cell_refinement 'Bruker SAINT'
_computing_data_collection 'Bruker APEX2'
_computing_data_reduction 'Bruker SAINT'
_computing_molecular_graphics 'Bruker SHELXTL'
_computing_publication_material 'Bruker SHELXTL'
_computing_structure_refinement 'SHELXL-97 (Sheldrick, 1997)'
_computing_structure_solution 'SHELXS-97 (Sheldrick, 1990)'
_diffrn_ambient_temperature 293(2)
_diffrn_measured_fraction_theta_full 0.996
_diffrn_measured_fraction_theta_max 0.996
_diffrn_measurement_device_type 'Bruker APEX-II CCD'
_diffrn_measurement_method '\f and \w scans'
_diffrn_radiation_monochromator graphite
_diffrn_radiation_source 'fine-focus sealed tube'
_diffrn_radiation_type MoK\a
_diffrn_radiation_wavelength 0.71073
_diffrn_reflns_av_R_equivalents 0.0335
_diffrn_reflns_av_unetI/netI 0.0267
_diffrn_reflns_limit_h_max 45
_diffrn_reflns_limit_h_min -45
_diffrn_reflns_limit_k_max 19
_diffrn_reflns_limit_k_min -19
_diffrn_reflns_limit_l_max 20
_diffrn_reflns_limit_l_min -20
_diffrn_reflns_number 59684
_diffrn_reflns_theta_full 28.33
_diffrn_reflns_theta_max 28.33
_diffrn_reflns_theta_min 1.27
_exptl_absorpt_coefficient_mu 0.595
_exptl_absorpt_correction_T_max 0.887
_exptl_absorpt_correction_T_min 0.831
_exptl_absorpt_correction_type multi-scan
_exptl_absorpt_process_details SADABS
_exptl_crystal_colour orange
_exptl_crystal_density_diffrn 1.590
_exptl_crystal_density_method 'not measured'
_exptl_crystal_description block
_exptl_crystal_F_000 3500
_exptl_crystal_size_max 0.31
_exptl_crystal_size_mid 0.25
_exptl_crystal_size_min 0.19
_refine_diff_density_max 1.018
_refine_diff_density_min -1.007
_refine_diff_density_rms 0.239
_refine_ls_extinction_method none
_refine_ls_goodness_of_fit_ref 1.052
_refine_ls_hydrogen_treatment mixed
_refine_ls_matrix_type full
_refine_ls_number_parameters 512
_refine_ls_number_reflns 9142
_refine_ls_number_restraints 123
_refine_ls_restrained_S_all 1.068
_refine_ls_R_factor_all 0.1052
_refine_ls_R_factor_gt 0.0788
_refine_ls_shift/su_max 0.000
_refine_ls_shift/su_mean 0.000
_refine_ls_structure_factor_coef Fsqd
_refine_ls_weighting_details 'calc w=1/[\s^2^(Fo^2^)+(0.0000P)^2^+226.1511P] where P=(Fo^2^+2Fc^2^)/3'
_refine_ls_weighting_scheme calc
_refine_ls_wR_factor_gt 0.1685
_refine_ls_wR_factor_ref 0.2005
_reflns_number_gt 7037
_reflns_number_total 9142
_reflns_threshold_expression >2sigma(I)
_cod_data_source_file c4dt02827a2.cif
_cod_data_source_block Ru_NCN_aq_1
_cod_depositor_comments
;
The following automatic conversions were performed:

'_exptl_absorpt_correction_type' value 'Multi-scan' changed to
'multi-scan' according to
/usr/data/users/saulius/crontab/automatic-downloads/rss-feeds/RSC/lib/dictionaries/cif_core.dic
dictionary named 'cif_core.dic' version 2.4.2 from 2011-04-26.

Automatic conversion script
Id: cif_fix_values 2935 2014-11-11 08:27:57Z andrius 

 Adding full bibliography for 7033185--7033187.cif.
;
_cod_database_code 7033185

loop_
_symmetry_equiv_pos_as_xyz
'x, y, z'
'-x, y, -z+1/2'
'x+1/2, y+1/2, z'
'-x+1/2, y+1/2, -z+1/2'
'-x, -y, -z'
'x, -y, z-1/2'
'-x+1/2, -y+1/2, -z'
'x+1/2, -y+1/2, z-1/2'

loop_
_atom_site_label
_atom_site_type_symbol
_atom_site_fract_x
_atom_site_fract_y
_atom_site_fract_z
_atom_site_U_iso_or_equiv
_atom_site_adp_type
_atom_site_occupancy
_atom_site_symmetry_multiplicity
_atom_site_calc_flag
_atom_site_refinement_flags
_atom_site_disorder_assembly
_atom_site_disorder_group
Ru1 Ru 0.347074(16) 0.38094(3) 0.38215(3) 0.02516(13) Uani 1 1 d . A 1
P1 P 0.30844(8) 0.97389(13) 0.42332(13) 0.0437(5) Uani 1 1 d . B 1
P2 P 0.5000 0.0040(4) 0.7500 0.1026(14) Uani 1 2 d SDU . .
F1 F 0.26651(17) 1.0288(3) 0.3770(4) 0.0581(13) Uani 1 1 d . B 1
F2 F 0.2919(2) 0.9448(3) 0.5046(3) 0.0634(15) Uani 1 1 d . B 1
F3 F 0.28815(18) 0.8853(3) 0.3685(3) 0.0581(13) Uani 1 1 d . B 1
F4 F 0.35066(19) 0.9187(4) 0.4701(4) 0.0738(16) Uani 1 1 d . B 1
F5 F 0.32566(18) 1.0029(4) 0.3429(3) 0.0639(14) Uani 1 1 d . B 1
F6 F 0.32948(19) 1.0632(3) 0.4789(3) 0.0647(15) Uani 1 1 d . B 1
F7 F 0.4962(4) 0.0716(8) 0.6598(7) 0.100(3) Uani 0.50 1 d PDU C -1
F8 F 0.4570(3) -0.0496(9) 0.6802(8) 0.118(3) Uani 0.50 1 d PDU C -1
F9 F 0.5297(4) -0.0724(8) 0.7191(9) 0.101(3) Uani 0.50 1 d PDU C -1
F10 F 0.5415(3) 0.0588(9) 0.8152(8) 0.120(3) Uani 0.50 1 d PDU C -1
F11 F 0.5003(4) -0.0667(9) 0.8347(7) 0.117(3) Uani 0.50 1 d PDU C -1
F12 F 0.4671(4) 0.0796(9) 0.7730(9) 0.114(3) Uani 0.50 1 d PDU C -1
O1 O 0.40268(15) 0.4472(4) 0.3770(3) 0.0403(12) Uani 1 1 d . . .
H1A H 0.4233 0.4508 0.4328 0.060 Uiso 1 1 d R A .
H1B H 0.4151 0.4188 0.3390 0.060 Uiso 1 1 d R . .
O9 O 0.4298(7) 0.3682(12) 0.0810(10) 0.113(7) Uani 0.50 1 d PG . .
O4 O 0.5656(6) 0.7722(15) 0.8733(9) 0.141(9) Uani 0.50 1 d PG . .
O2 O 0.5267(6) 0.7824(11) 0.0844(10) 0.159(7) Uani 0.61 1 d PGU D 1
O8 O 0.4862(4) 0.4938(10) 0.2159(8) 0.062(3) Uani 0.50 1 d P E -1
O10 O 0.5887(6) 0.7378(12) 0.0582(11) 0.098(6) Uani 0.50 1 d P F 2
O2A O 0.5074(11) 0.708(3) 0.024(2) 0.159(7) Uani 0.39 1 d PU G 2
O12A O 0.5134(18) 0.798(4) 0.705(4) 0.159(6) Uani 0.24 1 d PU H 3
N1 N 0.36919(16) 0.3781(4) 0.5239(3) 0.0269(10) Uani 1 1 d . . .
N2 N 0.4164(2) 0.1049(5) 0.4309(4) 0.0449(16) Uani 1 1 d . . .
N3 N 0.33468(17) 0.3361(4) 0.2478(3) 0.0275(11) Uani 1 1 d . . .
N4 N 0.31428(17) 0.5094(3) 0.3623(3) 0.0251(10) Uani 1 1 d . . .
N5 N 0.28869(16) 0.3432(3) 0.3792(3) 0.0231(10) Uani 1 1 d . . .
C1 C 0.3634(2) 0.4404(5) 0.5812(4) 0.0365(15) Uani 1 1 d . A .
H1 H 0.3489 0.4931 0.5572 0.044 Uiso 1 1 calc R . .
C2 C 0.3780(3) 0.4302(6) 0.6746(5) 0.0474(19) Uani 1 1 d . . .
H2 H 0.3734 0.4752 0.7125 0.057 Uiso 1 1 calc R A .
C3 C 0.3992(2) 0.3530(6) 0.7104(5) 0.0472(19) Uani 1 1 d . A .
H3 H 0.4089 0.3446 0.7731 0.057 Uiso 1 1 calc R . .
C4 C 0.4063(2) 0.2879(6) 0.6540(4) 0.0410(17) Uani 1 1 d . . .
H4 H 0.4210 0.2354 0.6780 0.049 Uiso 1 1 calc R A .
C5 C 0.3912(2) 0.3012(5) 0.5604(4) 0.0321(14) Uani 1 1 d . A .
C6 C 0.3949(2) 0.2366(5) 0.4909(4) 0.0324(14) Uani 1 1 d . . .
C7 C 0.4164(2) 0.1557(5) 0.5036(5) 0.0402(16) Uani 1 1 d . A .
H7 H 0.4309 0.1359 0.5621 0.048 Uiso 1 1 calc R . .
C8 C 0.4391(3) 0.0173(7) 0.4471(7) 0.067(3) Uani 1 1 d . . .
H8A H 0.4516 0.0081 0.5114 0.100 Uiso 1 1 calc R . .
H8B H 0.4604 0.0183 0.4186 0.100 Uiso 1 1 calc R . .
H8C H 0.4199 -0.0313 0.4220 0.100 Uiso 1 1 calc R . .
C9 C 0.3962(2) 0.1307(5) 0.3439(5) 0.0403(16) Uani 1 1 d . A .
H9 H 0.3967 0.0936 0.2957 0.048 Uiso 1 1 calc R . .
C10 C 0.3749(2) 0.2118(5) 0.3275(4) 0.0324(13) Uani 1 1 d . . .
C11 C 0.3514(2) 0.2528(4) 0.2395(4) 0.0306(13) Uani 1 1 d . A .
C12 C 0.3451(3) 0.2140(5) 0.1546(4) 0.0401(16) Uani 1 1 d . . .
H12 H 0.3571 0.1582 0.1496 0.048 Uiso 1 1 calc R A .
C13 C 0.3209(3) 0.2586(5) 0.0777(5) 0.048(2) Uani 1 1 d . A .
H13 H 0.3163 0.2331 0.0205 0.057 Uiso 1 1 calc R . .
C14 C 0.3035(3) 0.3416(5) 0.0868(4) 0.0405(17) Uani 1 1 d . . .
H14 H 0.2869 0.3725 0.0357 0.049 Uiso 1 1 calc R A .
C15 C 0.3111(2) 0.3783(4) 0.1725(4) 0.0296(13) Uani 1 1 d . A .
H15 H 0.2993 0.4343 0.1781 0.035 Uiso 1 1 calc R . .
C16 C 0.3738(2) 0.2666(5) 0.4016(4) 0.0295(13) Uani 1 1 d . A .
C17 C 0.3302(3) 0.5921(4) 0.3571(4) 0.0357(15) Uani 1 1 d . A .
H17 H 0.3584 0.5970 0.3634 0.043 Uiso 1 1 calc R . .
C18 C 0.3064(3) 0.6698(4) 0.3428(4) 0.0428(19) Uani 1 1 d . . .
H18 H 0.3183 0.7262 0.3394 0.051 Uiso 1 1 calc R A .
C19 C 0.2643(3) 0.6627(5) 0.3336(4) 0.0444(19) Uani 1 1 d . A .
H19 H 0.2475 0.7142 0.3232 0.053 Uiso 1 1 calc R . .
C20 C 0.2477(2) 0.5788(4) 0.3399(4) 0.0353(15) Uani 1 1 d . . .
H20 H 0.2196 0.5727 0.3344 0.042 Uiso 1 1 calc R A .
C21 C 0.2737(2) 0.5027(4) 0.3547(4) 0.0274(12) Uani 1 1 d . A .
C22 C 0.25919(19) 0.4095(4) 0.3645(4) 0.0240(11) Uani 1 1 d . A .
C23 C 0.2183(2) 0.3891(5) 0.3593(4) 0.0347(14) Uani 1 1 d . . .
H23 H 0.1985 0.4351 0.3485 0.042 Uiso 1 1 calc R A .
C24 C 0.2072(2) 0.3012(5) 0.3702(5) 0.0389(15) Uani 1 1 d . A .
H24 H 0.1800 0.2870 0.3672 0.047 Uiso 1 1 calc R . .
C25 C 0.2371(2) 0.2344(5) 0.3855(4) 0.0356(15) Uani 1 1 d . . .
H25 H 0.2304 0.1743 0.3934 0.043 Uiso 1 1 calc R A .
C26 C 0.2770(2) 0.2571(4) 0.3891(4) 0.0300(13) Uani 1 1 d . A .
H26 H 0.2968 0.2112 0.3987 0.036 Uiso 1 1 calc R . .
O5 O 0.46697(15) 0.4709(4) 0.5297(3) 0.113(4) Uani 1 1 d G . .
O6 O 0.44424(18) 0.3729(4) 0.2723(3) 0.102(3) Uani 1 1 d G . .
O3 O 0.3816(3) 0.0335(5) 0.6710(5) 0.108(3) Uani 1 1 d G . .
O7 O 0.3779(2) 0.8439(4) 0.3109(5) 0.128(4) Uani 1 1 d G . .
O11 O 0.4980(2) 0.6472(5) 0.1649(4) 0.099(6) Uani 0.50 1 d PG . .
O12 O 0.5056(3) 0.7600(4) 0.6192(4) 0.159(6) Uani 0.76 1 d PGU I 2

loop_
_atom_site_aniso_label
_atom_site_aniso_U_11
_atom_site_aniso_U_22
_atom_site_aniso_U_33
_atom_site_aniso_U_23
_atom_site_aniso_U_13
_atom_site_aniso_U_12
Ru1 0.0351(3) 0.0238(2) 0.0163(2) 0.00018(17) 0.00790(18) -0.00023(19)
P1 0.0726(14) 0.0248(8) 0.0365(9) 0.0054(7) 0.0214(9) 0.0001(9)
P2 0.107(2) 0.115(3) 0.098(2) 0.000 0.050(2) 0.000
F1 0.074(3) 0.032(2) 0.065(3) 0.002(2) 0.017(3) 0.003(2)
F2 0.115(5) 0.040(3) 0.048(3) 0.003(2) 0.044(3) -0.005(3)
F3 0.102(4) 0.024(2) 0.056(3) -0.007(2) 0.037(3) -0.003(2)
F4 0.086(4) 0.066(4) 0.067(4) 0.023(3) 0.022(3) 0.025(3)
F5 0.091(4) 0.063(3) 0.043(3) 0.011(2) 0.029(3) -0.013(3)
F6 0.098(4) 0.041(3) 0.051(3) -0.002(2) 0.017(3) -0.017(3)
F7 0.100(5) 0.112(5) 0.093(5) 0.009(4) 0.039(4) 0.005(4)
F8 0.117(5) 0.122(5) 0.116(5) 0.003(5) 0.037(4) -0.005(5)
F9 0.103(5) 0.112(5) 0.101(5) -0.001(4) 0.053(4) 0.009(4)
F10 0.119(5) 0.120(5) 0.114(5) -0.008(5) 0.026(4) 0.002(5)
F11 0.125(5) 0.127(5) 0.108(5) 0.011(4) 0.049(4) 0.002(5)
F12 0.118(5) 0.120(5) 0.109(5) -0.003(4) 0.045(4) 0.014(4)
O1 0.037(3) 0.055(3) 0.029(2) 0.006(2) 0.011(2) -0.006(2)
O9 0.153(18) 0.112(15) 0.069(10) -0.016(10) 0.028(11) -0.054(14)
O4 0.074(12) 0.134(19) 0.18(2) 0.031(17) -0.004(13) -0.006(12)
O2 0.161(9) 0.149(9) 0.162(9) 0.005(6) 0.047(6) 0.006(6)
O8 0.055(8) 0.079(9) 0.052(7) 0.006(6) 0.016(5) 0.008(6)
O10 0.108(13) 0.095(13) 0.076(10) 0.011(9) 0.009(9) 0.046(11)
O2A 0.161(9) 0.149(9) 0.162(9) 0.005(6) 0.047(6) 0.006(6)
O12A 0.164(8) 0.159(9) 0.170(9) -0.004(6) 0.078(7) 0.003(6)
N1 0.029(3) 0.036(3) 0.017(2) 0.000(2) 0.0081(19) -0.002(2)
N2 0.048(4) 0.050(4) 0.041(3) 0.015(3) 0.020(3) 0.022(3)
N3 0.037(3) 0.026(3) 0.018(2) -0.0015(19) 0.008(2) -0.003(2)
N4 0.042(3) 0.019(2) 0.016(2) -0.0016(17) 0.010(2) -0.001(2)
N5 0.034(3) 0.021(2) 0.015(2) -0.0012(17) 0.0082(19) 0.0005(19)
C1 0.046(4) 0.040(4) 0.023(3) -0.006(3) 0.011(3) -0.002(3)
C2 0.057(5) 0.063(5) 0.022(3) -0.006(3) 0.012(3) -0.003(4)
C3 0.046(4) 0.074(6) 0.019(3) 0.004(3) 0.007(3) 0.001(4)
C4 0.036(4) 0.061(5) 0.021(3) 0.011(3) 0.004(3) 0.007(3)
C5 0.029(3) 0.046(4) 0.020(3) 0.004(3) 0.006(2) 0.001(3)
C6 0.031(3) 0.042(4) 0.025(3) 0.007(3) 0.010(2) 0.005(3)
C7 0.038(4) 0.053(4) 0.032(3) 0.011(3) 0.014(3) 0.012(3)
C8 0.075(6) 0.067(6) 0.064(6) 0.018(5) 0.029(5) 0.043(5)
C9 0.050(4) 0.040(4) 0.037(4) 0.004(3) 0.022(3) 0.014(3)
C10 0.040(4) 0.032(3) 0.028(3) 0.003(3) 0.014(3) 0.005(3)
C11 0.043(4) 0.028(3) 0.024(3) 0.000(2) 0.016(3) 0.003(3)
C12 0.069(5) 0.026(3) 0.027(3) -0.002(3) 0.018(3) 0.004(3)
C13 0.087(6) 0.034(4) 0.023(3) -0.004(3) 0.019(4) -0.004(4)
C14 0.070(5) 0.026(3) 0.021(3) 0.001(2) 0.009(3) -0.003(3)
C15 0.047(4) 0.021(3) 0.019(3) 0.001(2) 0.008(2) -0.002(3)
C16 0.030(3) 0.036(3) 0.023(3) 0.002(2) 0.010(2) 0.003(3)
C17 0.062(5) 0.025(3) 0.024(3) -0.002(2) 0.020(3) -0.009(3)
C18 0.087(6) 0.020(3) 0.025(3) -0.001(2) 0.024(4) -0.007(3)
C19 0.088(6) 0.021(3) 0.023(3) 0.002(2) 0.016(3) 0.013(3)
C20 0.060(4) 0.024(3) 0.021(3) 0.001(2) 0.013(3) 0.008(3)
C21 0.046(4) 0.020(3) 0.015(2) 0.000(2) 0.008(2) 0.003(2)
C22 0.035(3) 0.022(3) 0.014(2) -0.001(2) 0.007(2) 0.002(2)
C23 0.037(3) 0.036(4) 0.032(3) -0.002(3) 0.013(3) 0.004(3)
C24 0.043(4) 0.041(4) 0.036(4) -0.006(3) 0.017(3) -0.008(3)
C25 0.051(4) 0.028(3) 0.031(3) -0.005(3) 0.017(3) -0.007(3)
C26 0.046(4) 0.017(3) 0.027(3) 0.000(2) 0.012(3) 0.001(2)
O5 0.082(5) 0.205(11) 0.049(4) -0.031(5) 0.017(4) -0.072(6)
O6 0.064(5) 0.175(10) 0.082(5) -0.039(6) 0.047(4) -0.025(5)
O3 0.109(7) 0.124(8) 0.083(6) 0.021(6) 0.021(5) -0.024(6)
O7 0.158(10) 0.103(8) 0.124(8) -0.050(7) 0.047(7) -0.013(7)
O11 0.051(8) 0.168(19) 0.074(10) 0.027(11) 0.014(7) 0.015(10)
O12 0.164(8) 0.159(9) 0.170(9) -0.004(6) 0.078(7) 0.003(6)

loop_
_atom_type_symbol
_atom_type_description
_atom_type_scat_dispersion_real
_atom_type_scat_dispersion_imag
_atom_type_scat_source
C C 0.0033 0.0016 'International Tables Vol C Tables 4.2.6.8 and 6.1.1.4'
H H 0.0000 0.0000 'International Tables Vol C Tables 4.2.6.8 and 6.1.1.4'
F F 0.0171 0.0103 'International Tables Vol C Tables 4.2.6.8 and 6.1.1.4'
N N 0.0061 0.0033 'International Tables Vol C Tables 4.2.6.8 and 6.1.1.4'
O O 0.0106 0.0060 'International Tables Vol C Tables 4.2.6.8 and 6.1.1.4'
P P 0.1023 0.0942 'International Tables Vol C Tables 4.2.6.8 and 6.1.1.4'
Ru Ru -1.2594 0.8363 'International Tables Vol C Tables 4.2.6.8 and 6.1.1.4'

loop_
_geom_angle_atom_site_label_1
_geom_angle_atom_site_label_2
_geom_angle_atom_site_label_3
_geom_angle
_geom_angle_site_symmetry_1
_geom_angle_site_symmetry_3
C16 Ru1 N5 99.9(2) . .
C16 Ru1 N1 79.7(2) . .
N5 Ru1 N1 92.16(19) . .
C16 Ru1 N3 79.2(2) . .
N5 Ru1 N3 90.39(19) . .
N1 Ru1 N3 158.9(2) . .
C16 Ru1 O1 91.7(2) . .
N5 Ru1 O1 168.3(2) . .
N1 Ru1 O1 91.40(19) . .
N3 Ru1 O1 90.3(2) . .
C16 Ru1 N4 177.4(2) . .
N5 Ru1 N4 77.63(19) . .
N1 Ru1 N4 99.37(19) . .
N3 Ru1 N4 101.66(19) . .
O1 Ru1 N4 90.8(2) . .
F3 P1 F1 90.2(3) . .
F3 P1 F2 90.2(3) . .
F1 P1 F2 90.4(3) . .
F3 P1 F5 90.2(3) . .
F1 P1 F5 90.3(3) . .
F2 P1 F5 179.2(4) . .
F3 P1 F4 89.8(3) . .
F1 P1 F4 179.9(4) . .
F2 P1 F4 89.5(3) . .
F5 P1 F4 89.7(3) . .
F3 P1 F6 179.4(3) . .
F1 P1 F6 90.3(3) . .
F2 P1 F6 90.1(3) . .
F5 P1 F6 89.5(3) . .
F4 P1 F6 89.6(3) . .
F10 P2 F10 121.7(9) . 2_656
F10 P2 F11 91.8(6) . .
F10 P2 F11 125.1(6) 2_656 .
F10 P2 F11 125.1(6) . 2_656
F10 P2 F11 91.8(6) 2_656 2_656
F11 P2 F11 103.1(9) . 2_656
F10 P2 F9 128.4(5) . 2_656
F10 P2 F9 91.9(6) 2_656 2_656
F11 P2 F9 38.1(6) . 2_656
F11 P2 F9 87.3(6) 2_656 2_656
F10 P2 F9 91.9(6) . .
F10 P2 F9 128.4(5) 2_656 .
F11 P2 F9 87.3(6) . .
F11 P2 F9 38.1(6) 2_656 .
F9 P2 F9 95.8(9) 2_656 .
F10 P2 F7 92.6(6) . .
F10 P2 F7 51.8(6) 2_656 .
F11 P2 F7 175.6(4) . .
F11 P2 F7 74.7(8) 2_656 .
F9 P2 F7 137.6(5) 2_656 .
F9 P2 F7 93.0(6) . .
F10 P2 F7 51.8(6) . 2_656
F10 P2 F7 92.6(6) 2_656 2_656
F11 P2 F7 74.7(8) . 2_656
F11 P2 F7 175.6(4) 2_656 2_656
F9 P2 F7 93.0(6) 2_656 2_656
F9 P2 F7 137.6(5) . 2_656
F7 P2 F7 107.8(9) . 2_656
F10 P2 F12 92.1(6) . .
F10 P2 F12 47.3(6) 2_656 .
F11 P2 F12 94.8(6) . .
F11 P2 F12 137.4(5) 2_656 .
F9 P2 F12 83.5(8) 2_656 .
F9 P2 F12 175.5(3) . .
F7 P2 F12 84.6(6) . .
F7 P2 F12 47.0(6) 2_656 .
F10 P2 F12 47.3(6) . 2_656
F10 P2 F12 92.1(6) 2_656 2_656
F11 P2 F12 137.4(5) . 2_656
F11 P2 F12 94.8(6) 2_656 2_656
F9 P2 F12 175.5(3) 2_656 2_656
F9 P2 F12 83.5(8) . 2_656
F7 P2 F12 47.0(6) . 2_656
F7 P2 F12 84.6(6) 2_656 2_656
F12 P2 F12 97.6(9) . 2_656
F10 P2 F8 178.1(3) . .
F10 P2 F8 56.7(8) 2_656 .
F11 P2 F8 90.1(6) . .
F11 P2 F8 54.7(6) 2_656 .
F9 P2 F8 53.4(6) 2_656 .
F9 P2 F8 88.6(6) . .
F7 P2 F8 85.5(6) . .
F7 P2 F8 128.5(5) 2_656 .
F12 P2 F8 87.4(6) . .
F12 P2 F8 131.0(5) 2_656 .
F10 P2 F8 56.7(8) . 2_656
F10 P2 F8 178.1(3) 2_656 2_656
F11 P2 F8 54.7(6) . 2_656
F11 P2 F8 90.1(6) 2_656 2_656
F9 P2 F8 88.6(6) 2_656 2_656
F9 P2 F8 53.4(6) . 2_656
F7 P2 F8 128.5(5) . 2_656
F7 P2 F8 85.5(6) 2_656 2_656
F12 P2 F8 131.0(5) . 2_656
F12 P2 F8 87.4(6) 2_656 2_656
F8 P2 F8 124.9(9) . 2_656
H1A O1 H1B 105.2 . .
C1 N1 C5 117.8(5) . .
C1 N1 Ru1 127.6(5) . .
C5 N1 Ru1 114.6(4) . .
C7 N2 C9 122.7(6) . .
C7 N2 C8 118.5(7) . .
C9 N2 C8 118.8(7) . .
C15 N3 C11 118.8(5) . .
C15 N3 Ru1 126.6(4) . .
C11 N3 Ru1 114.5(4) . .
C21 N4 C17 118.6(6) . .
C21 N4 Ru1 114.3(4) . .
C17 N4 Ru1 127.1(5) . .
C26 N5 C22 117.8(5) . .
C26 N5 Ru1 124.7(4) . .
C22 N5 Ru1 117.5(4) . .
N1 C1 C2 123.0(7) . .
N1 C1 H1 118.5 . .
C2 C1 H1 118.5 . .
C3 C2 C1 118.9(7) . .
C3 C2 H2 120.6 . .
C1 C2 H2 120.6 . .
C2 C3 C4 120.0(6) . .
C2 C3 H3 120.0 . .
C4 C3 H3 120.0 . .
C3 C4 C5 119.2(7) . .
C3 C4 H4 120.4 . .
C5 C4 H4 120.4 . .
N1 C5 C4 121.1(6) . .
N1 C5 C6 113.1(5) . .
C4 C5 C6 125.8(7) . .
C7 C6 C16 119.4(6) . .
C7 C6 C5 128.2(6) . .
C16 C6 C5 112.5(6) . .
N2 C7 C6 119.9(6) . .
N2 C7 H7 120.1 . .
C6 C7 H7 120.1 . .
N2 C8 H8A 109.5 . .
N2 C8 H8B 109.5 . .
H8A C8 H8B 109.5 . .
N2 C8 H8C 109.5 . .
H8A C8 H8C 109.5 . .
H8B C8 H8C 109.5 . .
N2 C9 C10 119.7(7) . .
N2 C9 H9 120.2 . .
C10 C9 H9 120.2 . .
C9 C10 C16 119.4(6) . .
C9 C10 C11 128.7(6) . .
C16 C10 C11 111.9(6) . .
N3 C11 C12 120.8(6) . .
N3 C11 C10 113.4(5) . .
C12 C11 C10 125.8(6) . .
C13 C12 C11 119.7(7) . .
C13 C12 H12 120.2 . .
C11 C12 H12 120.2 . .
C12 C13 C14 119.1(6) . .
C12 C13 H13 120.4 . .
C14 C13 H13 120.4 . .
C15 C14 C13 119.3(6) . .
C15 C14 H14 120.4 . .
C13 C14 H14 120.4 . .
N3 C15 C14 122.3(6) . .
N3 C15 H15 118.9 . .
C14 C15 H15 118.9 . .
C6 C16 C10 118.9(6) . .
C6 C16 Ru1 120.2(5) . .
C10 C16 Ru1 120.9(5) . .
N4 C17 C18 122.5(7) . .
N4 C17 H17 118.8 . .
C18 C17 H17 118.8 . .
C17 C18 C19 118.8(6) . .
C17 C18 H18 120.6 . .
C19 C18 H18 120.6 . .
C20 C19 C18 119.3(7) . .
C20 C19 H19 120.3 . .
C18 C19 H19 120.3 . .
C19 C20 C21 118.8(7) . .
C19 C20 H20 120.6 . .
C21 C20 H20 120.6 . .
N4 C21 C20 121.9(6) . .
N4 C21 C22 115.0(5) . .
C20 C21 C22 123.2(6) . .
N5 C22 C23 121.1(6) . .
N5 C22 C21 115.6(5) . .
C23 C22 C21 123.4(6) . .
C24 C23 C22 120.2(6) . .
C24 C23 H23 119.9 . .
C22 C23 H23 119.9 . .
C23 C24 C25 118.6(7) . .
C23 C24 H24 120.7 . .
C25 C24 H24 120.7 . .
C26 C25 C24 119.5(6) . .
C26 C25 H25 120.3 . .
C24 C25 H25 120.3 . .
N5 C26 C25 122.9(6) . .
N5 C26 H26 118.5 . .
C25 C26 H26 118.5 . .

loop_
_geom_bond_atom_site_label_1
_geom_bond_atom_site_label_2
_geom_bond_distance
_geom_bond_site_symmetry_2
Ru1 C16 1.889(7) .
Ru1 N5 2.037(5) .
Ru1 N1 2.085(5) .
Ru1 N3 2.097(5) .
Ru1 O1 2.142(5) .
Ru1 N4 2.163(5) .
P1 F3 1.588(5) .
P1 F1 1.591(6) .
P1 F2 1.591(5) .
P1 F5 1.594(5) .
P1 F4 1.601(6) .
P1 F6 1.608(5) .
P2 F10 1.656(9) .
P2 F10 1.656(9) 2_656
P2 F11 1.673(9) .
P2 F11 1.673(9) 2_656
P2 F9 1.677(8) 2_656
P2 F9 1.677(8) .
P2 F7 1.688(8) .
P2 F7 1.688(8) 2_656
P2 F12 1.689(9) .
P2 F12 1.689(9) 2_656
P2 F8 1.705(9) .
P2 F8 1.705(9) 2_656
O1 H1A 0.9249 .
O1 H1B 0.9253 .
N1 C1 1.335(8) .
N1 C5 1.374(8) .
N2 C7 1.353(10) .
N2 C9 1.358(9) .
N2 C8 1.480(10) .
N3 C15 1.339(8) .
N3 C11 1.373(8) .
N4 C21 1.343(8) .
N4 C17 1.344(8) .
N5 C26 1.350(7) .
N5 C22 1.362(7) .
C1 C2 1.382(9) .
C1 H1 0.9300 .
C2 C3 1.365(12) .
C2 H2 0.9300 .
C3 C4 1.369(11) .
C3 H3 0.9300 .
C4 C5 1.392(8) .
C4 H4 0.9300 .
C5 C6 1.473(9) .
C6 C7 1.376(10) .
C6 C16 1.411(8) .
C7 H7 0.9300 .
C8 H8A 0.9600 .
C8 H8B 0.9600 .
C8 H8C 0.9600 .
C9 C10 1.374(9) .
C9 H9 0.9300 .
C10 C16 1.415(9) .
C10 C11 1.472(9) .
C11 C12 1.389(8) .
C12 C13 1.378(10) .
C12 H12 0.9300 .
C13 C14 1.383(10) .
C13 H13 0.9300 .
C14 C15 1.382(8) .
C14 H14 0.9300 .
C15 H15 0.9300 .
C17 C18 1.376(10) .
C17 H17 0.9300 .
C18 C19 1.389(12) .
C18 H18 0.9300 .
C19 C20 1.373(10) .
C19 H19 0.9300 .
C20 C21 1.397(9) .
C20 H20 0.9300 .
C21 C22 1.480(8) .
C22 C23 1.392(9) .
C23 C24 1.373(10) .
C23 H23 0.9300 .
C24 C25 1.377(10) .
C24 H24 0.9300 .
C25 C26 1.373(10) .
C25 H25 0.9300 .
C26 H26 0.9300 .

loop_
_geom_torsion_atom_site_label_1
_geom_torsion_atom_site_label_2
_geom_torsion_atom_site_label_3
_geom_torsion_atom_site_label_4
_geom_torsion
C16 Ru1 N1 C1 -177.5(6)
N5 Ru1 N1 C1 -77.8(6)
N3 Ru1 N1 C1 -174.4(6)
O1 Ru1 N1 C1 91.1(6)
N4 Ru1 N1 C1 0.1(6)
C16 Ru1 N1 C5 0.6(5)
N5 Ru1 N1 C5 100.3(4)
N3 Ru1 N1 C5 3.6(8)
O1 Ru1 N1 C5 -90.9(5)
N4 Ru1 N1 C5 178.1(4)
C16 Ru1 N3 C15 175.5(6)
N5 Ru1 N3 C15 75.4(5)
N1 Ru1 N3 C15 172.4(5)
O1 Ru1 N3 C15 -92.9(5)
N4 Ru1 N3 C15 -2.0(6)
C16 Ru1 N3 C11 -1.1(5)
N5 Ru1 N3 C11 -101.2(5)
N1 Ru1 N3 C11 -4.2(8)
O1 Ru1 N3 C11 90.5(5)
N4 Ru1 N3 C11 -178.6(4)
C16 Ru1 N4 C21 -24(5)
N5 Ru1 N4 C21 -2.2(4)
N1 Ru1 N4 C21 -92.4(4)
N3 Ru1 N4 C21 85.6(4)
O1 Ru1 N4 C21 176.1(4)
C16 Ru1 N4 C17 156(5)
N5 Ru1 N4 C17 177.8(5)
N1 Ru1 N4 C17 87.6(5)
N3 Ru1 N4 C17 -94.4(5)
O1 Ru1 N4 C17 -3.9(5)
C16 Ru1 N5 C26 -0.3(5)
N1 Ru1 N5 C26 -80.2(5)
N3 Ru1 N5 C26 78.8(5)
O1 Ru1 N5 C26 172.3(8)
N4 Ru1 N5 C26 -179.3(5)
C16 Ru1 N5 C22 -179.0(4)
N1 Ru1 N5 C22 101.1(4)
N3 Ru1 N5 C22 -99.9(4)
O1 Ru1 N5 C22 -6.4(11)
N4 Ru1 N5 C22 2.0(4)
C5 N1 C1 C2 -0.8(10)
Ru1 N1 C1 C2 177.1(6)
N1 C1 C2 C3 -0.1(12)
C1 C2 C3 C4 0.9(12)
C2 C3 C4 C5 -0.7(12)
C1 N1 C5 C4 1.0(10)
Ru1 N1 C5 C4 -177.2(5)
C1 N1 C5 C6 178.9(6)
Ru1 N1 C5 C6 0.6(7)
C3 C4 C5 N1 -0.3(11)
C3 C4 C5 C6 -177.8(7)
N1 C5 C6 C7 176.5(7)
C4 C5 C6 C7 -5.8(12)
N1 C5 C6 C16 -2.0(8)
C4 C5 C6 C16 175.7(7)
C9 N2 C7 C6 0.7(12)
C8 N2 C7 C6 -178.7(8)
C16 C6 C7 N2 -1.5(11)
C5 C6 C7 N2 -179.8(7)
C7 N2 C9 C10 0.6(12)
C8 N2 C9 C10 -180.0(8)
N2 C9 C10 C16 -1.2(11)
N2 C9 C10 C11 179.5(7)
C15 N3 C11 C12 2.0(10)
Ru1 N3 C11 C12 178.9(5)
C15 N3 C11 C10 -177.1(6)
Ru1 N3 C11 C10 -0.2(7)
C9 C10 C11 N3 -178.6(7)
C16 C10 C11 N3 2.0(8)
C9 C10 C11 C12 2.4(12)
C16 C10 C11 C12 -177.0(7)
N3 C11 C12 C13 -1.6(11)
C10 C11 C12 C13 177.4(7)
C11 C12 C13 C14 0.3(12)
C12 C13 C14 C15 0.5(12)
C11 N3 C15 C14 -1.2(10)
Ru1 N3 C15 C14 -177.6(5)
C13 C14 C15 N3 -0.1(11)
C7 C6 C16 C10 0.9(10)
C5 C6 C16 C10 179.5(6)
C7 C6 C16 Ru1 -176.0(5)
C5 C6 C16 Ru1 2.6(8)
C9 C10 C16 C6 0.4(10)
C11 C10 C16 C6 179.9(6)
C9 C10 C16 Ru1 177.3(5)
C11 C10 C16 Ru1 -3.3(8)
N5 Ru1 C16 C6 -92.2(5)
N1 Ru1 C16 C6 -1.8(5)
N3 Ru1 C16 C6 179.3(6)
O1 Ru1 C16 C6 89.3(5)
N4 Ru1 C16 C6 -71(5)
N5 Ru1 C16 C10 91.0(5)
N1 Ru1 C16 C10 -178.6(6)
N3 Ru1 C16 C10 2.5(5)
O1 Ru1 C16 C10 -87.5(6)
N4 Ru1 C16 C10 112(5)
C21 N4 C17 C18 -1.1(9)
Ru1 N4 C17 C18 178.9(5)
N4 C17 C18 C19 0.1(10)
C17 C18 C19 C20 0.7(10)
C18 C19 C20 C21 -0.5(9)
C17 N4 C21 C20 1.2(8)
Ru1 N4 C21 C20 -178.8(4)
C17 N4 C21 C22 -177.9(5)
Ru1 N4 C21 C22 2.1(6)
C19 C20 C21 N4 -0.4(9)
C19 C20 C21 C22 178.6(5)
C26 N5 C22 C23 -0.3(8)
Ru1 N5 C22 C23 178.5(4)
C26 N5 C22 C21 179.7(5)
Ru1 N5 C22 C21 -1.5(6)
N4 C21 C22 N5 -0.5(7)
C20 C21 C22 N5 -179.6(5)
N4 C21 C22 C23 179.5(5)
C20 C21 C22 C23 0.4(9)
N5 C22 C23 C24 0.8(9)
C21 C22 C23 C24 -179.2(6)
C22 C23 C24 C25 -0.4(10)
C23 C24 C25 C26 -0.3(10)
C22 N5 C26 C25 -0.5(9)
Ru1 N5 C26 C25 -179.1(5)
C24 C25 C26 N5 0.8(10)
